data_1538340
loop_
_publ_author_name
'Mueller, U.'

_publ_section_title
;
 Verfeinerung der Kristallstrukturen von K N3, Rb N3, Cs N3 und Tl N3
;
_journal_name_full 'Zeitschrift fuer Anorganische und Allgemeine Chemie'
_journal_page_first 159
_journal_page_last 166
_journal_volume 392
_journal_year 1972
_chemical_formula_sum 'N3 Rb'
_chemical_name_systematic 'Rb N3'
_space_group_IT_number 140
_symmetry_space_group_name_Hall '-I 4 2c'
_symmetry_space_group_name_H-M 'I 4/m c m'
_cell_angle_alpha 90
_cell_angle_beta 90
_cell_angle_gamma 90
_cell_formula_units_Z 4
_cell_length_a 6.3098
_cell_length_b 6.3098
_cell_length_c 7.5188
_cell_volume 299.350
_citation_journal_id_ASTM ZAACAB
_cod_data_source_file Mueller_ZAACAB_1972_464.cif
_cod_data_source_block N3Rb1
_cod_original_cell_volume 299.3503
_cod_original_formula_sum 'N3 Rb1'
_cod_database_code 1538340

loop_
_symmetry_equiv_pos_as_xyz
x,y,z
-y,x,z
-x,-y,z
y,-x,z
x,-y,-z+1/2
y,x,-z+1/2
-x,y,-z+1/2
-y,-x,-z+1/2
-x,-y,-z
y,-x,-z
x,y,-z
-y,x,-z
-x,y,z-1/2
-y,-x,z-1/2
x,-y,z-1/2
y,x,z-1/2
x+1/2,y+1/2,z+1/2
-y+1/2,x+1/2,z+1/2
-x+1/2,-y+1/2,z+1/2
y+1/2,-x+1/2,z+1/2
x+1/2,-y+1/2,-z+1
y+1/2,x+1/2,-z+1
-x+1/2,y+1/2,-z+1
-y+1/2,-x+1/2,-z+1
-x+1/2,-y+1/2,-z+1/2
y+1/2,-x+1/2,-z+1/2
x+1/2,y+1/2,-z+1/2
-y+1/2,x+1/2,-z+1/2
-x+1/2,y+1/2,z
-y+1/2,-x+1/2,z
x+1/2,-y+1/2,z
y+1/2,x+1/2,z

loop_
_atom_site_label
_atom_site_type_symbol
_atom_site_fract_x
_atom_site_fract_y
_atom_site_fract_z
_atom_site_occupancy
_atom_site_U_iso_or_equiv
N2 N 0.5 0 0 1 0.0
Rb1 Rb+1 0 0 0.25 1 0.0
N1 N 0.369 0.131 0 1 0.0
